data_7022323
loop_
_publ_author_name
'Zheng, Yan-Zhen'
'Qin, Lei'
'Zheng, Zhiping'
'Xue, Wei'
'Chen, Xiao-Ming'

_publ_section_title
;
 Assembly of alternating spin-chains with magnetically anisotropic
 cobalt(II) dimers.
;
_journal_issue 5
_journal_name_full 'Dalton transactions (Cambridge, England : 2003)'
_journal_page_first 1770
_journal_page_last 1777
_journal_paper_doi 10.1039/c2dt32362a
_journal_volume 42
_journal_year 2013
_chemical_formula_sum 'C14 H16 Co N4 O4'
_chemical_formula_weight 363.24
_chemical_name_systematic
;
?
;
_space_group_IT_number 2
_symmetry_cell_setting triclinic
_symmetry_space_group_name_Hall '-P 1'
_symmetry_space_group_name_H-M 'P -1'
_atom_sites_solution_hydrogens geom
_atom_sites_solution_primary direct
_atom_sites_solution_secondary difmap
_audit_creation_method SHELXL-97
_cell_angle_alpha 86.800(2)
_cell_angle_beta 74.598(2)
_cell_angle_gamma 78.731(2)
_cell_formula_units_Z 2
_cell_length_a 7.9274(12)
_cell_length_b 9.6236(14)
_cell_length_c 11.0373(16)
_cell_measurement_temperature 291(2)
_cell_volume 796.1(2)
_computing_cell_refinement 'Bruker SMART'
_computing_data_collection 'Bruker SMART'
_computing_data_reduction 'Bruker SAINT'
_computing_molecular_graphics 'Bruker SHELXTL'
_computing_publication_material 'Bruker SHELXTL'
_computing_structure_refinement 'SHELXL-97 (Sheldrick, 1997)'
_computing_structure_solution 'SHELXS-97 (Sheldrick, 1990)'
_diffrn_ambient_temperature 291(2)
_diffrn_measured_fraction_theta_full 0.981
_diffrn_measured_fraction_theta_max 0.981
_diffrn_radiation_monochromator graphite
_diffrn_radiation_source 'fine-focus sealed tube'
_diffrn_radiation_type MoK\a
_diffrn_radiation_wavelength 0.71073
_diffrn_reflns_av_R_equivalents 0.0215
_diffrn_reflns_av_sigmaI/netI 0.0351
_diffrn_reflns_limit_h_max 9
_diffrn_reflns_limit_h_min -9
_diffrn_reflns_limit_k_max 11
_diffrn_reflns_limit_k_min -11
_diffrn_reflns_limit_l_max 13
_diffrn_reflns_limit_l_min -13
_diffrn_reflns_number 6173
_diffrn_reflns_theta_full 25.99
_diffrn_reflns_theta_max 25.99
_diffrn_reflns_theta_min 2.16
_exptl_absorpt_coefficient_mu 1.103
_exptl_absorpt_correction_T_max 0.8015
_exptl_absorpt_correction_T_min 0.7056
_exptl_absorpt_correction_type multi-scan
_exptl_absorpt_process_details SADABS
_exptl_crystal_colour PURPLE
_exptl_crystal_density_diffrn 1.515
_exptl_crystal_density_method 'not measured'
_exptl_crystal_description BLOCK
_exptl_crystal_F_000 374
_exptl_crystal_size_max 0.34
_exptl_crystal_size_mid 0.26
_exptl_crystal_size_min 0.21
_refine_diff_density_max 0.499
_refine_diff_density_min -0.250
_refine_diff_density_rms 0.068
_refine_ls_extinction_method none
_refine_ls_goodness_of_fit_ref 1.067
_refine_ls_hydrogen_treatment mixed
_refine_ls_matrix_type full
_refine_ls_number_parameters 235
_refine_ls_number_reflns 3074
_refine_ls_number_restraints 2
_refine_ls_restrained_S_all 1.067
_refine_ls_R_factor_all 0.0431
_refine_ls_R_factor_gt 0.0376
_refine_ls_shift/su_max 0.001
_refine_ls_shift/su_mean 0.000
_refine_ls_structure_factor_coef Fsqd
_refine_ls_weighting_details 'calc w=1/[\s^2^(Fo^2^)+(0.0552P)^2^+0.1212P] where P=(Fo^2^+2Fc^2^)/3'
_refine_ls_weighting_scheme calc
_refine_ls_wR_factor_gt 0.0929
_refine_ls_wR_factor_ref 0.0963
_reflns_number_gt 2739
_reflns_number_total 3074
_reflns_threshold_expression >2sigma(I)
_cod_data_source_file c2dt32362a.txt
_cod_data_source_block 1
_cod_depositor_comments
;
The following automatic conversions were performed:

'_symmetry_cell_setting' value 'TRICLINIC' changed to 'triclinic'
according to /home/saulius/struct/CIF-dictionaries/cif_core.dic
dictionary named 'cif_core.dic' version 2.4.2 from
2011-04-26.

'_exptl_absorpt_correction_type' value 'MULTI-SCAN'
changed to 'multi-scan' according to
/home/saulius/struct/CIF-dictionaries/cif_core.dic dictionary named
'cif_core.dic' version 2.4.2 from 2011-04-26.

Automatic conversion script
Id: cif_fix_values 1891 2012-01-12 08:04:46Z andrius 
;
_cod_original_sg_symbol_H-M P-1
_cod_database_code 7022323

loop_
_symmetry_equiv_pos_as_xyz
'x, y, z'
'-x, -y, -z'

loop_
_atom_site_label
_atom_site_type_symbol
_atom_site_fract_x
_atom_site_fract_y
_atom_site_fract_z
_atom_site_U_iso_or_equiv
_atom_site_adp_type
_atom_site_occupancy
_atom_site_symmetry_multiplicity
_atom_site_calc_flag
_atom_site_refinement_flags
_atom_site_disorder_assembly
_atom_site_disorder_group
Co1 Co 0.80250(4) 0.19262(3) -0.11738(3) 0.02874(13) Uani 1 1 d . . .
O1 O 0.8325(2) 0.14984(18) 0.05370(16) 0.0401(4) Uani 1 1 d . B .
O2 O 0.9943(2) -0.06578(16) 0.22560(16) 0.0355(4) Uani 1 1 d . . .
O6 O 0.6357(3) 0.3482(2) 0.08034(19) 0.0531(5) Uani 1 1 d . B .
O7 O 1.1250(2) 0.12153(17) 0.19911(19) 0.0462(5) Uani 1 1 d . B .
N1 N 0.5606(2) 0.1822(2) -0.13404(18) 0.0320(4) Uani 1 1 d . . .
N2 N 0.3152(4) 0.1145(3) -0.1328(3) 0.0592(8) Uani 1 1 d . . .
N3 N 0.8666(3) 0.37444(19) -0.20122(19) 0.0343(5) Uani 1 1 d . . .
N4 N 0.9009(3) 0.5940(2) -0.2334(2) 0.0473(6) Uani 1 1 d . . .
C1 C 0.7010(3) 0.2332(2) 0.2628(2) 0.0364(6) Uani 1 1 d . B .
C2 C 0.8199(3) 0.1496(2) 0.3127(2) 0.0332(5) Uani 1 1 d . B .
C3 C 0.7950(4) 0.1299(4) 0.4519(3) 0.0603(9) Uani 1 1 d . . .
H3A H 0.9061 0.1332 0.4720 0.072 Uiso 1 1 calc R A 1
H3B H 0.7664 0.0370 0.4757 0.072 Uiso 1 1 calc R A 1
C4 C 0.6472(10) 0.2428(12) 0.5288(5) 0.065(2) Uani 0.625(15) 1 d PD B 1
H4A H 0.6169 0.2145 0.6165 0.078 Uiso 0.625(15) 1 calc PR B 1
H4B H 0.6875 0.3324 0.5231 0.078 Uiso 0.625(15) 1 calc PR B 1
C5 C 0.4868(15) 0.2584(16) 0.4771(13) 0.080(3) Uani 0.625(15) 1 d PD B 1
H5A H 0.3873 0.3217 0.5299 0.097 Uiso 0.625(15) 1 calc PR B 1
H5B H 0.4530 0.1669 0.4764 0.097 Uiso 0.625(15) 1 calc PR B 1
C4' C 0.587(2) 0.1682(16) 0.5240(10) 0.074(4) Uani 0.375(15) 1 d PD B 2
H4'A H 0.5233 0.1004 0.5037 0.088 Uiso 0.375(15) 1 calc PR B 2
H4'B H 0.5716 0.1675 0.6143 0.088 Uiso 0.375(15) 1 calc PR B 2
C5' C 0.520(3) 0.3148(14) 0.479(2) 0.072(5) Uani 0.375(15) 1 d PD B 2
H5'A H 0.3977 0.3466 0.5260 0.087 Uiso 0.375(15) 1 calc PR B 2
H5'B H 0.5906 0.3798 0.4964 0.087 Uiso 0.375(15) 1 calc PR B 2
C6 C 0.5311(4) 0.3181(4) 0.3433(3) 0.0587(8) Uani 1 1 d . . .
H6A H 0.4337 0.3163 0.3059 0.070 Uiso 1 1 calc R B 1
H6B H 0.5443 0.4158 0.3461 0.070 Uiso 1 1 calc R B 1
C7 C 0.7243(3) 0.2478(3) 0.1247(2) 0.0358(5) Uani 1 1 d . . .
C8 C 0.9932(3) 0.0658(2) 0.2374(2) 0.0310(5) Uani 1 1 d . . .
C9 C 0.8223(3) 0.5038(3) -0.1545(3) 0.0431(6) Uani 1 1 d . . .
H9A H 0.7455 0.5282 -0.0759 0.052 Uiso 1 1 calc R . .
C10 C 1.0008(5) 0.5215(3) -0.3370(3) 0.0623(9) Uani 1 1 d . . .
H10A H 1.0709 0.5579 -0.4084 0.075 Uiso 1 1 calc R . .
C11 C 0.9793(4) 0.3860(3) -0.3169(3) 0.0564(8) Uani 1 1 d . . .
H11A H 1.0329 0.3120 -0.3731 0.068 Uiso 1 1 calc R . .
C12 C 0.4851(3) 0.0726(3) -0.1371(3) 0.0403(6) Uani 1 1 d . . .
H12A H 0.5437 -0.0214 -0.1417 0.048 Uiso 1 1 calc R . .
C13 C 0.2773(4) 0.2573(4) -0.1276(3) 0.0622(9) Uani 1 1 d . . .
H13A H 0.1674 0.3150 -0.1242 0.075 Uiso 1 1 calc R . .
C14 C 0.4283(3) 0.2998(3) -0.1284(3) 0.0431(6) Uani 1 1 d . . .
H14A H 0.4418 0.3933 -0.1257 0.052 Uiso 1 1 calc R . .
H4 H 0.894(4) 0.669(4) -0.226(3) 0.062(11) Uiso 1 1 d . . .
H2 H 0.262(4) 0.070(4) -0.132(3) 0.049(10) Uiso 1 1 d . . .

loop_
_atom_site_aniso_label
_atom_site_aniso_U_11
_atom_site_aniso_U_22
_atom_site_aniso_U_33
_atom_site_aniso_U_23
_atom_site_aniso_U_13
_atom_site_aniso_U_12
Co1 0.02808(19) 0.02273(19) 0.0355(2) -0.00106(12) -0.00873(13) -0.00406(12)
O1 0.0489(10) 0.0340(9) 0.0352(9) -0.0046(7) -0.0116(8) -0.0007(8)
O2 0.0354(9) 0.0205(8) 0.0473(10) -0.0054(7) -0.0044(7) -0.0043(7)
O6 0.0623(13) 0.0404(11) 0.0533(12) 0.0050(9) -0.0212(10) 0.0049(9)
O7 0.0363(10) 0.0265(9) 0.0725(13) -0.0049(8) -0.0073(9) -0.0066(7)
N1 0.0304(10) 0.0292(10) 0.0362(11) -0.0007(8) -0.0081(8) -0.0057(8)
N2 0.0391(15) 0.0535(17) 0.093(2) -0.0195(15) -0.0196(14) -0.0178(13)
N3 0.0364(11) 0.0226(10) 0.0436(12) -0.0012(8) -0.0102(9) -0.0048(8)
N4 0.0549(15) 0.0217(12) 0.0654(16) -0.0004(11) -0.0133(12) -0.0108(10)
C1 0.0343(13) 0.0300(13) 0.0410(14) -0.0051(10) -0.0059(11) -0.0006(10)
C2 0.0396(13) 0.0251(12) 0.0331(12) -0.0051(9) -0.0067(10) -0.0042(10)
C3 0.065(2) 0.066(2) 0.0370(15) -0.0001(14) -0.0086(14) 0.0107(16)
C4 0.069(4) 0.077(5) 0.031(3) -0.006(3) 0.004(3) 0.006(4)
C5 0.060(5) 0.079(8) 0.066(5) 0.001(7) 0.027(4) 0.012(5)
C4' 0.084(9) 0.076(8) 0.038(5) -0.001(5) 0.013(5) -0.002(7)
C5' 0.067(11) 0.063(10) 0.057(7) -0.003(9) 0.011(7) 0.024(8)
C6 0.0460(17) 0.060(2) 0.0537(18) -0.0101(15) -0.0045(14) 0.0189(14)
C7 0.0375(13) 0.0284(12) 0.0429(14) -0.0005(10) -0.0123(11) -0.0072(10)
C8 0.0350(13) 0.0246(12) 0.0333(12) -0.0009(9) -0.0113(10) -0.0018(9)
C9 0.0431(15) 0.0270(13) 0.0535(16) -0.0044(11) -0.0028(12) -0.0057(11)
C10 0.086(2) 0.0409(17) 0.0530(18) 0.0061(14) 0.0034(17) -0.0261(16)
C11 0.078(2) 0.0367(15) 0.0470(17) -0.0066(12) 0.0013(15) -0.0151(14)
C12 0.0373(14) 0.0352(14) 0.0503(15) -0.0011(11) -0.0109(12) -0.0116(11)
C13 0.0352(15) 0.0567(19) 0.097(3) -0.0201(17) -0.0256(16) 0.0044(13)
C14 0.0410(15) 0.0326(14) 0.0562(17) -0.0067(12) -0.0165(13) -0.0012(11)

loop_
_atom_type_symbol
_atom_type_description
_atom_type_scat_dispersion_real
_atom_type_scat_dispersion_imag
_atom_type_scat_source
C C 0.0033 0.0016 'International Tables Vol C Tables 4.2.6.8 and 6.1.1.4'
H H 0.0000 0.0000 'International Tables Vol C Tables 4.2.6.8 and 6.1.1.4'
Co Co 0.3494 0.9721 'International Tables Vol C Tables 4.2.6.8 and 6.1.1.4'
N N 0.0061 0.0033 'International Tables Vol C Tables 4.2.6.8 and 6.1.1.4'
O O 0.0106 0.0060 'International Tables Vol C Tables 4.2.6.8 and 6.1.1.4'

loop_
_geom_angle_atom_site_label_1
_geom_angle_atom_site_label_2
_geom_angle_atom_site_label_3
_geom_angle
_geom_angle_site_symmetry_1
_geom_angle_site_symmetry_3
O2 Co1 O1 103.74(7) 2_755 .
O2 Co1 N1 116.78(7) 2_755 .
O1 Co1 N1 113.80(8) . .
O2 Co1 N3 95.66(7) 2_755 .
O1 Co1 N3 118.45(8) . .
N1 Co1 N3 107.44(8) . .
C7 O1 Co1 106.04(15) . .
C8 O2 Co1 122.40(15) . 2_755
C12 N1 C14 105.7(2) . .
C12 N1 Co1 130.96(17) . .
C14 N1 Co1 122.88(16) . .
C12 N2 C13 108.3(3) . .
C12 N2 H2 123(3) . .
C13 N2 H2 129(3) . .
C9 N3 C11 105.1(2) . .
C9 N3 Co1 128.64(18) . .
C11 N3 Co1 126.10(17) . .
C9 N4 C10 107.7(2) . .
C9 N4 H4 129(3) . .
C10 N4 H4 123(3) . .
C2 C1 C7 122.5(2) . .
C2 C1 C6 121.9(2) . .
C7 C1 C6 115.5(2) . .
C1 C2 C3 123.1(2) . .
C1 C2 C8 124.3(2) . .
C3 C2 C8 112.7(2) . .
C2 C3 C4 112.8(3) . .
C2 C3 C4' 110.2(5) . .
C4 C3 C4' 35.0(4) . .
C2 C3 H3A 109.0 . .
C4 C3 H3A 109.0 . .
C4' C3 H3A 135.6 . .
C2 C3 H3B 109.0 . .
C4 C3 H3B 109.0 . .
C4' C3 H3B 77.9 . .
H3A C3 H3B 107.8 . .
C5 C4 C3 108.4(9) . .
C5 C4 H4A 110.0 . .
C3 C4 H4A 110.0 . .
C5 C4 H4B 110.0 . .
C3 C4 H4B 110.0 . .
H4A C4 H4B 108.4 . .
C4 C5 C6 109.4(8) . .
C4 C5 H5A 109.8 . .
C6 C5 H5A 109.8 . .
C4 C5 H5B 109.8 . .
C6 C5 H5B 109.8 . .
H5A C5 H5B 108.2 . .
C5' C4' C3 105.9(15) . .
C5' C4' H4'A 110.6 . .
C3 C4' H4'A 110.6 . .
C5' C4' H4'B 110.6 . .
C3 C4' H4'B 110.6 . .
H4'A C4' H4'B 108.7 . .
C6 C5' C4' 112.1(15) . .
C6 C5' H5'A 109.2 . .
C4' C5' H5'A 109.2 . .
C6 C5' H5'B 109.2 . .
C4' C5' H5'B 109.2 . .
H5'A C5' H5'B 107.9 . .
C5' C6 C1 114.5(8) . .
C5' C6 C5 25.0(7) . .
C1 C6 C5 111.2(6) . .
C5' C6 H6A 126.2 . .
C1 C6 H6A 109.4 . .
C5 C6 H6A 109.4 . .
C5' C6 H6B 85.5 . .
C1 C6 H6B 109.4 . .
C5 C6 H6B 109.4 . .
H6A C6 H6B 108.0 . .
O6 C7 O1 121.1(2) . .
O6 C7 C1 120.8(2) . .
O1 C7 C1 118.0(2) . .
O7 C8 O2 124.1(2) . .
O7 C8 C2 120.6(2) . .
O2 C8 C2 115.1(2) . .
N4 C9 N3 111.4(2) . .
N4 C9 H9A 124.3 . .
N3 C9 H9A 124.3 . .
C11 C10 N4 106.5(3) . .
C11 C10 H10A 126.8 . .
N4 C10 H10A 126.8 . .
C10 C11 N3 109.4(3) . .
C10 C11 H11A 125.3 . .
N3 C11 H11A 125.3 . .
N1 C12 N2 110.6(2) . .
N1 C12 H12A 124.7 . .
N2 C12 H12A 124.7 . .
C14 C13 N2 106.7(3) . .
C14 C13 H13A 126.6 . .
N2 C13 H13A 126.6 . .
C13 C14 N1 108.7(2) . .
C13 C14 H14A 125.6 . .
N1 C14 H14A 125.6 . .

loop_
_geom_bond_atom_site_label_1
_geom_bond_atom_site_label_2
_geom_bond_distance
_geom_bond_site_symmetry_2
Co1 O2 1.9707(16) 2_755
Co1 O1 1.9761(17) .
Co1 N1 1.9967(19) .
Co1 N3 2.0231(19) .
O1 C7 1.284(3) .
O2 C8 1.278(3) .
O2 Co1 1.9707(16) 2_755
O6 C7 1.238(3) .
O7 C8 1.231(3) .
N1 C12 1.316(3) .
N1 C14 1.375(3) .
N2 C12 1.318(4) .
N2 C13 1.349(4) .
N2 H2 0.65(3) .
N3 C9 1.321(3) .
N3 C11 1.363(3) .
N4 C9 1.318(3) .
N4 C10 1.347(4) .
N4 H4 0.72(3) .
C1 C2 1.330(3) .
C1 C7 1.488(3) .
C1 C6 1.512(3) .
C2 C3 1.502(4) .
C2 C8 1.505(3) .
C3 C4 1.533(7) .
C3 C4' 1.606(14) .
C3 H3A 0.9700 .
C3 H3B 0.9700 .
C4 C5 1.506(8) .
C4 H4A 0.9700 .
C4 H4B 0.9700 .
C5 C6 1.531(15) .
C5 H5A 0.9700 .
C5 H5B 0.9700 .
C4' C5' 1.511(9) .
C4' H4'A 0.9700 .
C4' H4'B 0.9700 .
C5' C6 1.48(2) .
C5' H5'A 0.9700 .
C5' H5'B 0.9700 .
C6 H6A 0.9700 .
C6 H6B 0.9700 .
C9 H9A 0.9300 .
C10 C11 1.346(4) .
C10 H10A 0.9300 .
C11 H11A 0.9300 .
C12 H12A 0.9300 .
C13 C14 1.336(4) .
C13 H13A 0.9300 .
C14 H14A 0.9300 .

loop_
_geom_hbond_atom_site_label_D
_geom_hbond_atom_site_label_H
_geom_hbond_atom_site_label_A
_geom_hbond_distance_DH
_geom_hbond_distance_HA
_geom_hbond_distance_DA
_geom_hbond_angle_DHA
_geom_hbond_site_symmetry_A
N4 H4 O7 0.72(3) 2.03(3) 2.745(3) 178(4) 2_765
N2 H2 O1 0.65(3) 2.42(3) 2.996(4) 148(4) 2_655
N2 H2 O2 0.65(3) 2.52(3) 3.021(3) 135(4) 2_655
